data_7155739
loop_
_publ_author_name
'Erker, Gerhard'
'Wang, Tongdao'
'Kohrt, Sonja'
'Daniliuc, Constantin Gabriel'
'Kehr, Gerald'

_publ_section_title
;
 Borata-Wittig Olefination Reactions of Ketones, Carboxylic Esters and
 Amides with Bis(pentafluorophenyl)borata-alkene Reagents
;
_journal_name_full 'Org. Biomol. Chem.'
_journal_paper_doi 10.1039/C7OB01591G
_journal_year 2017
_chemical_formula_sum 'C25 H32.52 Cl N O0.26'
_chemical_formula_weight 386.69
_space_group_crystal_system monoclinic
_space_group_IT_number 14
_space_group_name_Hall '-P 2ybc'
_space_group_name_H-M_alt 'P 1 21/c 1'
_symmetry_space_group_name_Hall '-P 2ybc'
_symmetry_space_group_name_H-M 'P 1 21/c 1'
_atom_sites_solution_hydrogens mixed
_audit_update_record
;
2017-05-10 deposited with the CCDC.
2017-06-30 downloaded from the CCDC.
;
_cell_angle_alpha 90
_cell_angle_beta 103.116(2)
_cell_angle_gamma 90
_cell_formula_units_Z 8
_cell_length_a 25.0211(8)
_cell_length_b 13.2663(5)
_cell_length_c 13.5992(4)
_cell_measurement_reflns_used 8009
_cell_measurement_temperature 100.(2)
_cell_measurement_theta_max 66.7089
_cell_measurement_theta_min 3.6277
_cell_volume 4396.3(3)
_computing_cell_refinement 'SAINT V8.34A (Bruker AXS Inc., 2013)'
_computing_data_collection 'APEX2 v.2014.1--1 (Bruker AXS Inc., 2014)'
_computing_data_reduction 'SAINT V8.34A (Bruker AXS Inc., 2013)'
_computing_molecular_graphics 'APEX2 v.2014.1--1 (Bruker AXS Inc., 2014)'
_computing_publication_material 'APEX2 v.2014.1--1 (Bruker AXS Inc., 2014)'
_computing_structure_refinement 'SHELXL-2014 (Sheldrick, 2014)'
_computing_structure_solution 'SHELXL--2014 (Sheldrick, 2014)'
_diffrn_ambient_temperature 100.(2)
_diffrn_detector_area_resol_mean 8.3333
_diffrn_measured_fraction_theta_full 0.992
_diffrn_measured_fraction_theta_max 0.992
_diffrn_measurement_device_type 'KappaCCD APEXII'
_diffrn_measurement_method 'phi / omega scans'
_diffrn_radiation_monochromator graphite
_diffrn_radiation_type CuK\a
_diffrn_radiation_wavelength 1.54178
_diffrn_reflns_av_R_equivalents 0.0732
_diffrn_reflns_av_unetI/netI 0.0494
_diffrn_reflns_limit_h_max 29
_diffrn_reflns_limit_h_min -29
_diffrn_reflns_limit_k_max 15
_diffrn_reflns_limit_k_min -15
_diffrn_reflns_limit_l_max 15
_diffrn_reflns_limit_l_min -16
_diffrn_reflns_number 46891
_diffrn_reflns_theta_full 66.72
_diffrn_reflns_theta_max 66.72
_diffrn_reflns_theta_min 3.63
_diffrn_source 'fine-focus sealed tube'
_diffrn_source_type 'fine-focus sealed tube'
_exptl_absorpt_coefficient_mu 1.594
_exptl_absorpt_correction_T_max 0.78
_exptl_absorpt_correction_T_min 0.68
_exptl_absorpt_correction_type multi-scan
_exptl_absorpt_process_details
;
Bruker AXS (2014). SADABS, Version 2014/2, Bruker AXS Inc., Madison, Wisconsin,
USA.
;
_exptl_crystal_colour colourless
_exptl_crystal_density_diffrn 1.168
_exptl_crystal_density_method 'not measured'
_exptl_crystal_description prism
_exptl_crystal_F_000 1669
_exptl_crystal_size_max 0.200
_exptl_crystal_size_mid 0.180
_exptl_crystal_size_min 0.160
_refine_diff_density_max 0.280
_refine_diff_density_min -0.240
_refine_ls_extinction_method none
_refine_ls_goodness_of_fit_ref 1.075
_refine_ls_hydrogen_treatment mixed
_refine_ls_matrix_type full
_refine_ls_number_parameters 528
_refine_ls_number_reflns 7730
_refine_ls_number_restraints 20
_refine_ls_restrained_S_all 1.078
_refine_ls_R_factor_all 0.0669
_refine_ls_R_factor_gt 0.0483
_refine_ls_shift/su_max 0.000
_refine_ls_shift/su_mean 0.000
_refine_ls_structure_factor_coef Fsqd
_refine_ls_weighting_details 'w=1/[\s^2^(Fo^2^)+(0.0595P)^2^+1.1562P] where P=(Fo^2^+2Fc^2^)/3'
_refine_ls_weighting_scheme calc
_refine_ls_wR_factor_gt 0.1180
_refine_ls_wR_factor_ref 0.1270
_reflns_number_gt 5891
_reflns_number_total 7730
_reflns_threshold_expression 'I > 2\s(I)'
_cod_data_source_file c7ob01591g2.cif
_cod_data_source_block erk8761
_cod_database_code 7155739

loop_
_space_group_symop_operation_xyz
'x, y, z'
'-x, y+1/2, -z+1/2'
'-x, -y, -z'
'x, -y-1/2, z-1/2'

loop_
_atom_site_type_symbol
_atom_site_label
_atom_site_fract_x
_atom_site_fract_y
_atom_site_fract_z
_atom_site_U_iso_or_equiv
_atom_site_adp_type
_atom_site_calc_flag
_atom_site_refinement_flags_adp
_atom_site_refinement_flags_occupancy
_atom_site_refinement_flags_posn
_atom_site_occupancy
_atom_site_disorder_assembly
_atom_site_disorder_group
Cl Cl1A 0.04048(2) 0.36385(4) 0.79413(4) 0.02497(14) Uani d . . . 1.0 . .
N N1A -0.01850(7) 0.25674(13) 0.59626(13) 0.0190(4) Uani d . . . 1.0 . .
H H1A 0.0000(9) 0.2881(17) 0.6580(18) 0.022(6) Uiso d . . . 1.0 . .
C C1A 0.01813(8) 0.26474(18) 0.52183(15) 0.0230(5) Uani d . . . 1.0 . .
H H101 0.0003 0.3091 0.4654 0.028 Uiso calc U . R 1.0 . .
H H102 0.022 0.1971 0.4935 0.028 Uiso calc U . R 1.0 . .
C C2A 0.07504(8) 0.30620(17) 0.56877(16) 0.0227(5) Uani d . . . 1.0 . .
H H201 0.0722 0.3774 0.5887 0.027 Uiso calc U . R 1.0 . .
H H202 0.0919 0.267 0.6299 0.027 Uiso calc U . R 1.0 . .
C C3A 0.10992(8) 0.29861(17) 0.49256(16) 0.0222(5) Uani d . . . 1.0 . .
H H3A 0.099 0.2498 0.4408 0.027 Uiso calc U . R 1.0 . .
C C4A 0.15457(8) 0.35258(16) 0.48911(15) 0.0208(5) Uani d . . . 1.0 . .
C C11A -0.07133(8) 0.32121(17) 0.56548(16) 0.0226(5) Uani d . . . 1.0 . .
C C12A -0.10239(9) 0.31279(17) 0.64998(16) 0.0237(5) Uani d . . . 1.0 . .
H H12A -0.0811 0.3476 0.7107 0.028 Uiso calc U . R 1.0 . .
H H12B -0.138 0.348 0.6286 0.028 Uiso calc U . R 1.0 . .
C C13A -0.11297(9) 0.20422(17) 0.67813(16) 0.0242(5) Uani d . . . 1.0 . .
H H13A -0.1321 0.204 0.7343 0.029 Uiso calc U . R 1.0 . .
H H13B -0.1367 0.17 0.6195 0.029 Uiso calc U . R 1.0 . .
C C14A -0.05867(8) 0.14801(17) 0.70983(15) 0.0221(5) Uani d . . . 1.0 . .
H H14A -0.0662 0.0778 0.7274 0.027 Uiso calc U . R 1.0 . .
H H14B -0.0364 0.1803 0.7712 0.027 Uiso calc U . R 1.0 . .
C C15A -0.02547(8) 0.14604(16) 0.62837(15) 0.0202(4) Uani d . . . 1.0 . .
C C16A -0.05297(9) 0.43055(17) 0.55961(18) 0.0286(5) Uani d . . . 1.0 . .
H H16A -0.0844 0.4756 0.5562 0.043 Uiso calc U . R 1.0 . .
H H16B -0.0384 0.4396 0.4991 0.043 Uiso calc U . R 1.0 . .
H H16C -0.0244 0.4466 0.6197 0.043 Uiso calc U . R 1.0 . .
C C17A -0.10767(9) 0.28962(18) 0.46385(16) 0.0274(5) Uani d . . . 1.0 . .
H H17A -0.1299 0.2313 0.4736 0.041 Uiso calc U . R 1.0 . .
H H17B -0.0845 0.2717 0.4172 0.041 Uiso calc U . R 1.0 . .
H H17C -0.1318 0.3457 0.4356 0.041 Uiso calc U . R 1.0 . .
C C18A 0.03206(8) 0.10494(17) 0.67532(16) 0.0234(5) Uani d . . . 1.0 . .
H H18A 0.0289 0.0372 0.7022 0.035 Uiso calc U . R 1.0 . .
H H18B 0.0503 0.1495 0.7302 0.035 Uiso calc U . R 1.0 . .
H H18C 0.0536 0.1019 0.6236 0.035 Uiso calc U . R 1.0 . .
C C19A -0.05301(9) 0.07962(17) 0.53976(16) 0.0239(5) Uani d . . . 1.0 . .
H H19A -0.0493 0.0087 0.5603 0.036 Uiso calc U . R 1.0 . .
H H19B -0.0354 0.0904 0.4832 0.036 Uiso calc U . R 1.0 . .
H H19C -0.092 0.0971 0.5189 0.036 Uiso calc U . R 1.0 . .
C C21A 0.18328(8) 0.34679(16) 0.40511(15) 0.0205(4) Uani d . . . 1.0 . .
C C22A 0.17528(9) 0.28203(17) 0.32259(16) 0.0251(5) Uani d . . . 1.0 . .
H H22A 0.1484 0.2302 0.3143 0.03 Uiso calc U . R 1.0 . .
C C23A 0.20760(9) 0.29500(18) 0.25228(17) 0.0281(5) Uani d . . . 1.0 . .
H H23A 0.2027 0.2514 0.1955 0.034 Uiso calc U . R 1.0 . .
C C24A 0.24671(9) 0.37075(19) 0.26426(17) 0.0292(5) Uani d . . . 1.0 . .
H H24A 0.268 0.3786 0.2152 0.035 Uiso calc U . R 1.0 . .
C C25A 0.25529(9) 0.43561(18) 0.34692(16) 0.0256(5) Uani d . . . 1.0 . .
H H25A 0.2824 0.487 0.3551 0.031 Uiso calc U . R 1.0 . .
C C26A 0.22312(8) 0.42320(16) 0.41741(15) 0.0217(5) Uani d . . . 1.0 . .
C C31A 0.18295(8) 0.43275(16) 0.55707(15) 0.0206(4) Uani d . . . 1.0 . .
C C32A 0.17763(8) 0.46573(17) 0.65131(15) 0.0231(5) Uani d . . . 1.0 . .
H H32A 0.1514 0.4358 0.6829 0.028 Uiso calc U . R 1.0 . .
C C33A 0.21144(9) 0.54344(17) 0.69893(16) 0.0255(5) Uani d . . . 1.0 . .
H H33A 0.2084 0.5659 0.7637 0.031 Uiso calc U . R 1.0 . .
C C34A 0.24955(9) 0.58827(18) 0.65262(17) 0.0282(5) Uani d . . . 1.0 . .
H H34A 0.2718 0.6417 0.6857 0.034 Uiso calc U . R 1.0 . .
C C35A 0.25540(9) 0.55585(17) 0.55864(16) 0.0256(5) Uani d . . . 1.0 . .
H H35A 0.2813 0.5871 0.527 0.031 Uiso calc U . R 1.0 . .
C C36A 0.22295(8) 0.47720(16) 0.51143(15) 0.0216(5) Uani d . . . 1.0 . .
Cl Cl1B 0.5039(3) 0.8069(4) 0.4351(5) 0.0601(13) Uani d U P . 0.524(6) A 1
O O1 0.44094(17) 1.0049(3) 0.4636(3) 0.0572(15) Uani d U P D 0.524(6) A 1
H H1C 0.465(2) 1.051(4) 0.497(5) 0.086 Uiso d U P D 0.524(6) A 1
H H1D 0.459(3) 0.949(3) 0.454(6) 0.086 Uiso d U P D 0.524(6) A 1
Cl Cl1C 0.4974(3) 0.7919(6) 0.4415(5) 0.0782(19) Uani d U P . 0.476(6) A 2
N N1B 0.55387(7) 0.66388(16) 0.29179(14) 0.0275(4) Uani d . . . 1.0 . .
H H1B 0.5362(12) 0.705(2) 0.340(2) 0.055(9) Uiso d . . . 1.0 . .
C C1B 0.50751(8) 0.62672(19) 0.20680(16) 0.0281(5) Uani d . . . 1.0 . .
H H111 0.5128 0.6531 0.1416 0.034 Uiso calc U . R 1.0 . .
H H112 0.5085 0.5522 0.204 0.034 Uiso calc U . R 1.0 . .
C C2B 0.45191(9) 0.6605(2) 0.22207(18) 0.0369(6) Uani d . . . 1.0 . .
H H211 0.4492 0.644 0.2918 0.044 Uiso calc U . R 1.0 . .
H H212 0.4487 0.7346 0.2137 0.044 Uiso calc U . R 1.0 . .
C C3B 0.40548(9) 0.6109(2) 0.14859(17) 0.0339(6) Uani d . . . 1.0 . .
H H3B 0.4142 0.5759 0.0933 0.041 Uiso calc U . R 1.0 . .
C C4B 0.35296(9) 0.61184(19) 0.15478(16) 0.0292(5) Uani d . . . 1.0 . .
C C11B 0.58189(9) 0.57767(19) 0.36177(17) 0.0317(5) Uani d . . . 1.0 . .
C C12B 0.62447(10) 0.6247(2) 0.44834(19) 0.0400(6) Uani d . . . 1.0 . .
H H12C 0.6049 0.6619 0.4927 0.048 Uiso calc U . R 1.0 . .
H H12D 0.6456 0.5699 0.4889 0.048 Uiso calc U . R 1.0 . .
C C13B 0.66446(10) 0.6960(2) 0.4155(2) 0.0471(7) Uani d . . . 1.0 . .
H H13C 0.6865 0.6591 0.3753 0.057 Uiso calc U . R 1.0 . .
H H13D 0.6897 0.7251 0.4755 0.057 Uiso calc U . R 1.0 . .
C C14B 0.63189(11) 0.7798(2) 0.3521(2) 0.0464(7) Uani d . . . 1.0 . .
H H14C 0.6578 0.8279 0.3321 0.056 Uiso calc U . R 1.0 . .
H H14D 0.6107 0.8169 0.3937 0.056 Uiso calc U . R 1.0 . .
C C15B 0.59235(10) 0.7408(2) 0.2569(2) 0.0388(6) Uani d . . . 1.0 . .
C C16B 0.53720(11) 0.5305(2) 0.4077(2) 0.0448(7) Uani d . . . 1.0 . .
H H16D 0.5106 0.4953 0.3549 0.067 Uiso calc U . R 1.0 . .
H H16E 0.5185 0.5835 0.4372 0.067 Uiso calc U . R 1.0 . .
H H16F 0.554 0.4823 0.4604 0.067 Uiso calc U . R 1.0 . .
C C17B 0.60715(11) 0.4977(2) 0.3061(2) 0.0450(7) Uani d . . . 1.0 . .
H H17D 0.6425 0.5218 0.296 0.067 Uiso calc U . R 1.0 . .
H H17E 0.5825 0.4843 0.2404 0.067 Uiso calc U . R 1.0 . .
H H17F 0.6127 0.4356 0.3461 0.067 Uiso calc U . R 1.0 . .
C C18B 0.55603(12) 0.8285(2) 0.2081(2) 0.0514(8) Uani d . . . 1.0 . .
H H18D 0.5792 0.885 0.1972 0.077 Uiso calc U . R 1.0 . .
H H18E 0.5324 0.8499 0.2528 0.077 Uiso calc U . R 1.0 . .
H H18F 0.5332 0.8067 0.1432 0.077 Uiso calc U . R 1.0 . .
C C19B 0.62195(11) 0.6961(3) 0.1815(2) 0.0515(8) Uani d . . . 1.0 . .
H H19D 0.6394 0.7502 0.1509 0.077 Uiso calc U . R 1.0 . .
H H19E 0.5956 0.6604 0.1287 0.077 Uiso calc U . R 1.0 . .
H H19F 0.65 0.6487 0.2161 0.077 Uiso calc U . R 1.0 . .
C C21B 0.30739(9) 0.55959(18) 0.08492(17) 0.0302(5) Uani d . . . 1.0 . .
C C22B 0.30790(10) 0.4972(2) 0.00268(18) 0.0369(6) Uani d . . . 1.0 . .
H H22B 0.3409 0.4853 -0.0188 0.044 Uiso calc U . R 1.0 . .
C C23B 0.25864(11) 0.4526(2) -0.0474(2) 0.0440(7) Uani d . . . 1.0 . .
H H23B 0.2584 0.4096 -0.1033 0.053 Uiso calc U . R 1.0 . .
C C24B 0.20998(11) 0.4697(2) -0.0174(2) 0.0444(7) Uani d . . . 1.0 . .
H H24B 0.177 0.4388 -0.0529 0.053 Uiso calc U . R 1.0 . .
C C25B 0.20953(10) 0.5319(2) 0.0647(2) 0.0413(7) Uani d . . . 1.0 . .
H H25B 0.1764 0.5438 0.0856 0.05 Uiso calc U . R 1.0 . .
C C26B 0.25836(9) 0.57658(18) 0.11567(18) 0.0319(6) Uani d . . . 1.0 . .
C C31B 0.32744(9) 0.66160(18) 0.23104(17) 0.0285(5) Uani d . . . 1.0 . .
C C32B 0.34933(10) 0.7193(2) 0.31567(18) 0.0339(6) Uani d . . . 1.0 . .
H H32B 0.3873 0.7353 0.3323 0.041 Uiso calc U . R 1.0 . .
C C33B 0.31483(10) 0.7535(2) 0.37604(19) 0.0387(6) Uani d . . . 1.0 . .
H H33B 0.3296 0.7921 0.4348 0.046 Uiso calc U . R 1.0 . .
C C34B 0.25907(10) 0.7318(2) 0.3510(2) 0.0388(6) Uani d . . . 1.0 . .
H H34B 0.236 0.7559 0.3925 0.047 Uiso calc U . R 1.0 . .
C C35B 0.23673(10) 0.6753(2) 0.2662(2) 0.0389(6) Uani d . . . 1.0 . .
H H35B 0.1986 0.6607 0.2492 0.047 Uiso calc U . R 1.0 . .
C C36B 0.27070(9) 0.64035(18) 0.20627(18) 0.0304(5) Uani d . . . 1.0 . .

loop_
_atom_site_aniso_label
_atom_site_aniso_U_11
_atom_site_aniso_U_22
_atom_site_aniso_U_33
_atom_site_aniso_U_12
_atom_site_aniso_U_13
_atom_site_aniso_U_23
Cl1A 0.0297(3) 0.0204(3) 0.0234(3) 0.0020(2) 0.00326(19) -0.0022(2)
N1A 0.0183(8) 0.0197(10) 0.0191(9) 0.0000(7) 0.0043(7) 0.0022(7)
C1A 0.0228(11) 0.0280(13) 0.0197(10) -0.0011(9) 0.0082(8) 0.0027(9)
C2A 0.0238(11) 0.0226(12) 0.0233(11) -0.0036(9) 0.0084(8) -0.0016(9)
C3A 0.0229(11) 0.0220(12) 0.0220(11) 0.0007(9) 0.0057(8) -0.0008(9)
C4A 0.0208(10) 0.0201(12) 0.0213(10) 0.0030(9) 0.0046(8) 0.0041(9)
C11A 0.0213(10) 0.0209(12) 0.0255(11) 0.0037(9) 0.0051(8) 0.0041(9)
C12A 0.0222(10) 0.0214(12) 0.0281(11) 0.0036(9) 0.0069(8) 0.0028(9)
C13A 0.0229(11) 0.0281(13) 0.0230(11) -0.0016(9) 0.0082(8) 0.0019(9)
C14A 0.0258(11) 0.0210(12) 0.0205(10) -0.0011(9) 0.0072(8) 0.0016(9)
C15A 0.0223(10) 0.0173(11) 0.0206(10) 0.0010(9) 0.0044(8) 0.0014(8)
C16A 0.0278(11) 0.0228(13) 0.0345(12) 0.0013(10) 0.0055(9) 0.0080(10)
C17A 0.0243(11) 0.0317(14) 0.0244(11) 0.0007(10) 0.0020(9) 0.0074(10)
C18A 0.0230(11) 0.0184(12) 0.0284(11) 0.0015(9) 0.0047(9) 0.0011(9)
C19A 0.0249(11) 0.0213(12) 0.0253(11) -0.0007(9) 0.0050(8) -0.0029(9)
C21A 0.0186(10) 0.0213(12) 0.0212(10) 0.0011(9) 0.0039(8) 0.0043(9)
C22A 0.0226(11) 0.0242(12) 0.0282(11) -0.0003(9) 0.0052(9) 0.0008(9)
C23A 0.0288(12) 0.0317(14) 0.0246(11) 0.0046(10) 0.0079(9) -0.0004(10)
C24A 0.0280(11) 0.0341(14) 0.0282(12) 0.0047(10) 0.0118(9) 0.0054(10)
C25A 0.0212(10) 0.0269(13) 0.0293(12) 0.0031(9) 0.0066(9) 0.0091(9)
C26A 0.0191(10) 0.0210(12) 0.0244(11) 0.0019(9) 0.0039(8) 0.0041(9)
C31A 0.0181(10) 0.0185(12) 0.0234(10) 0.0025(8) 0.0011(8) 0.0015(9)
C32A 0.0228(10) 0.0226(12) 0.0231(11) 0.0023(9) 0.0037(8) 0.0029(9)
C33A 0.0261(11) 0.0243(12) 0.0236(11) 0.0048(9) 0.0008(9) -0.0006(9)
C34A 0.0219(11) 0.0236(13) 0.0356(13) 0.0024(9) -0.0006(9) -0.0053(10)
C35A 0.0231(11) 0.0212(12) 0.0313(12) -0.0006(9) 0.0037(9) 0.0047(9)
C36A 0.0201(10) 0.0191(12) 0.0245(11) 0.0013(9) 0.0030(8) 0.0035(9)
Cl1B 0.063(3) 0.0566(14) 0.0485(18) 0.0255(16) -0.0129(17) -0.0247(11)
O1 0.057(3) 0.052(3) 0.068(3) 0.003(2) 0.026(2) 0.025(2)
Cl1C 0.0452(15) 0.141(5) 0.046(2) 0.004(2) 0.0043(13) -0.049(2)
N1B 0.0204(9) 0.0334(12) 0.0280(10) -0.0003(8) 0.0043(8) 0.0032(8)
C1B 0.0227(11) 0.0372(14) 0.0241(11) 0.0005(10) 0.0043(9) -0.0036(10)
C2B 0.0225(12) 0.0554(18) 0.0322(13) 0.0013(11) 0.0051(10) -0.0087(12)
C3B 0.0263(12) 0.0474(16) 0.0272(12) 0.0008(11) 0.0048(9) -0.0048(11)
C4B 0.0251(11) 0.0362(14) 0.0247(11) 0.0022(10) 0.0023(9) 0.0029(10)
C11B 0.0290(12) 0.0334(14) 0.0298(12) -0.0018(10) 0.0006(9) 0.0077(10)
C12B 0.0333(13) 0.0419(16) 0.0379(14) -0.0032(12) -0.0065(11) 0.0073(12)
C13B 0.0279(13) 0.0467(18) 0.0586(17) -0.0066(12) -0.0073(12) 0.0091(14)
C14B 0.0315(14) 0.0406(17) 0.0607(18) -0.0108(12) -0.0029(12) 0.0148(14)
C15B 0.0275(12) 0.0385(16) 0.0485(15) -0.0048(11) 0.0046(11) 0.0162(12)
C16B 0.0460(15) 0.0523(19) 0.0344(14) -0.0170(14) 0.0055(11) 0.0090(12)
C17B 0.0417(15) 0.0412(17) 0.0453(15) 0.0102(13) -0.0040(12) 0.0037(13)
C18B 0.0456(16) 0.0425(18) 0.0579(18) -0.0009(13) -0.0056(13) 0.0189(14)
C19B 0.0319(14) 0.075(2) 0.0505(17) -0.0021(14) 0.0163(12) 0.0222(16)
C21B 0.0266(12) 0.0302(14) 0.0306(12) 0.0001(10) -0.0001(9) 0.0095(10)
C22B 0.0348(13) 0.0395(16) 0.0322(13) -0.0022(11) -0.0016(10) 0.0036(11)
C23B 0.0439(16) 0.0398(16) 0.0399(14) -0.0048(13) -0.0084(12) 0.0064(12)
C24B 0.0345(14) 0.0365(16) 0.0525(17) -0.0072(12) -0.0103(12) 0.0097(13)
C25B 0.0252(12) 0.0350(16) 0.0582(17) -0.0003(11) -0.0020(11) 0.0186(13)
C26B 0.0242(12) 0.0271(14) 0.0419(14) 0.0032(10) 0.0021(10) 0.0149(11)
C31B 0.0250(11) 0.0298(14) 0.0306(12) 0.0060(10) 0.0064(9) 0.0107(10)
C32B 0.0267(12) 0.0433(16) 0.0317(13) 0.0079(11) 0.0067(10) 0.0043(11)
C33B 0.0404(14) 0.0414(16) 0.0360(14) 0.0147(12) 0.0124(11) 0.0072(12)
C34B 0.0364(14) 0.0373(16) 0.0486(16) 0.0156(12) 0.0222(12) 0.0158(12)
C35B 0.0300(13) 0.0334(15) 0.0552(17) 0.0078(11) 0.0137(12) 0.0199(13)
C36B 0.0242(11) 0.0257(13) 0.0420(13) 0.0062(10) 0.0091(10) 0.0150(11)

loop_
_atom_type_symbol
_atom_type_description
_atom_type_scat_dispersion_real
_atom_type_scat_dispersion_imag
_atom_type_scat_source
C C 0.0181 0.0091 'International Tables Vol C Tables 4.2.6.8 and 6.1.1.4'
H H 0.0000 0.0000 'International Tables Vol C Tables 4.2.6.8 and 6.1.1.4'
N N 0.0311 0.0180 'International Tables Vol C Tables 4.2.6.8 and 6.1.1.4'
Cl Cl 0.3639 0.7018 'International Tables Vol C Tables 4.2.6.8 and 6.1.1.4'
O O 0.0492 0.0322 'International Tables Vol C Tables 4.2.6.8 and 6.1.1.4'

loop_
_geom_angle_atom_site_label_1
_geom_angle_atom_site_label_2
_geom_angle_atom_site_label_3
_geom_angle
C1A N1A C11A 112.89(15)
C1A N1A C15A 112.18(16)
C11A N1A C15A 117.02(15)
C1A N1A H1A 108.1(14)
C11A N1A H1A 102.1(14)
C15A N1A H1A 103.1(14)
N1A C1A C2A 113.23(16)
N1A C1A H101 108.9
C2A C1A H101 108.9
N1A C1A H102 108.9
C2A C1A H102 108.9
H101 C1A H102 107.7
C3A C2A C1A 108.70(17)
C3A C2A H201 110.0
C1A C2A H201 110.0
C3A C2A H202 110.0
C1A C2A H202 110.0
H201 C2A H202 108.3
C4A C3A C2A 127.5(2)
C4A C3A H3A 116.2
C2A C3A H3A 116.2
C3A C4A C31A 130.5(2)
C3A C4A C21A 123.7(2)
C31A C4A C21A 105.69(17)
C16A C11A C17A 109.66(18)
C16A C11A C12A 108.56(18)
C17A C11A C12A 111.06(18)
C16A C11A N1A 106.83(17)
C17A C11A N1A 112.84(18)
C12A C11A N1A 107.72(16)
C13A C12A C11A 113.77(18)
C13A C12A H12A 108.8
C11A C12A H12A 108.8
C13A C12A H12B 108.8
C11A C12A H12B 108.8
H12A C12A H12B 107.7
C14A C13A C12A 109.75(17)
C14A C13A H13A 109.7
C12A C13A H13A 109.7
C14A C13A H13B 109.7
C12A C13A H13B 109.7
H13A C13A H13B 108.2
C13A C14A C15A 113.56(17)
C13A C14A H14A 108.9
C15A C14A H14A 108.9
C13A C14A H14B 108.9
C15A C14A H14B 108.9
H14A C14A H14B 107.7
C19A C15A C14A 111.10(17)
C19A C15A C18A 109.64(17)
C14A C15A C18A 108.48(16)
C19A C15A N1A 112.55(16)
C14A C15A N1A 107.57(16)
C18A C15A N1A 107.34(16)
C11A C16A H16A 109.5
C11A C16A H16B 109.5
H16A C16A H16B 109.5
C11A C16A H16C 109.5
H16A C16A H16C 109.5
H16B C16A H16C 109.5
C11A C17A H17A 109.5
C11A C17A H17B 109.5
H17A C17A H17B 109.5
C11A C17A H17C 109.5
H17A C17A H17C 109.5
H17B C17A H17C 109.5
C15A C18A H18A 109.5
C15A C18A H18B 109.5
H18A C18A H18B 109.5
C15A C18A H18C 109.5
H18A C18A H18C 109.5
H18B C18A H18C 109.5
C15A C19A H19A 109.5
C15A C19A H19B 109.5
H19A C19A H19B 109.5
C15A C19A H19C 109.5
H19A C19A H19C 109.5
H19B C19A H19C 109.5
C22A C21A C26A 120.67(19)
C22A C21A C4A 130.32(19)
C26A C21A C4A 109.00(18)
C21A C22A C23A 118.5(2)
C21A C22A H22A 120.8
C23A C22A H22A 120.8
C24A C23A C22A 120.8(2)
C24A C23A H23A 119.6
C22A C23A H23A 119.6
C23A C24A C25A 121.2(2)
C23A C24A H24A 119.4
C25A C24A H24A 119.4
C24A C25A C26A 118.3(2)
C24A C25A H25A 120.8
C26A C25A H25A 120.8
C25A C26A C21A 120.5(2)
C25A C26A C36A 131.2(2)
C21A C26A C36A 108.29(18)
C32A C31A C36A 119.80(19)
C32A C31A C4A 132.0(2)
C36A C31A C4A 108.14(18)
C31A C32A C33A 119.1(2)
C31A C32A H32A 120.5
C33A C32A H32A 120.5
C34A C33A C32A 120.8(2)
C34A C33A H33A 119.6
C32A C33A H33A 119.6
C35A C34A C33A 120.8(2)
C35A C34A H34A 119.6
C33A C34A H34A 119.6
C36A C35A C34A 119.1(2)
C36A C35A H35A 120.4
C34A C35A H35A 120.4
C35A C36A C31A 120.5(2)
C35A C36A C26A 130.8(2)
C31A C36A C26A 108.66(18)
H1C O1 H1D 110.(6)
C1B N1B C15B 113.61(17)
C1B N1B C11B 112.83(18)
C15B N1B C11B 116.61(17)
C1B N1B H1B 107.0(17)
C15B N1B H1B 103.5(17)
C11B N1B H1B 101.5(17)
C2B C1B N1B 111.35(18)
C2B C1B H111 109.4
N1B C1B H111 109.4
C2B C1B H112 109.4
N1B C1B H112 109.4
H111 C1B H112 108.0
C3B C2B C1B 111.9(2)
C3B C2B H211 109.2
C1B C2B H211 109.2
C3B C2B H212 109.2
C1B C2B H212 109.2
H211 C2B H212 107.9
C4B C3B C2B 125.3(2)
C4B C3B H3B 117.4
C2B C3B H3B 117.4
C3B C4B C21B 125.5(2)
C3B C4B C31B 129.2(2)
C21B C4B C31B 105.35(19)
C17B C11B C12B 111.8(2)
C17B C11B C16B 110.0(2)
C12B C11B C16B 107.3(2)
C17B C11B N1B 112.95(19)
C12B C11B N1B 108.1(2)
C16B C11B N1B 106.35(19)
C13B C12B C11B 114.8(2)
C13B C12B H12C 108.6
C11B C12B H12C 108.6
C13B C12B H12D 108.6
C11B C12B H12D 108.6
H12C C12B H12D 107.6
C12B C13B C14B 108.5(2)
C12B C13B H13C 110.0
C14B C13B H13C 110.0
C12B C13B H13D 110.0
C14B C13B H13D 110.0
H13C C13B H13D 108.4
C13B C14B C15B 113.1(2)
C13B C14B H14C 109.0
C15B C14B H14C 109.0
C13B C14B H14D 109.0
C15B C14B H14D 109.0
H14C C14B H14D 107.8
C19B C15B C14B 112.5(2)
C19B C15B C18B 109.7(2)
C14B C15B C18B 108.4(2)
C19B C15B N1B 112.5(2)
C14B C15B N1B 107.0(2)
C18B C15B N1B 106.5(2)
C11B C16B H16D 109.5
C11B C16B H16E 109.5
H16D C16B H16E 109.5
C11B C16B H16F 109.5
H16D C16B H16F 109.5
H16E C16B H16F 109.5
C11B C17B H17D 109.5
C11B C17B H17E 109.5
H17D C17B H17E 109.5
C11B C17B H17F 109.5
H17D C17B H17F 109.5
H17E C17B H17F 109.5
C15B C18B H18D 109.5
C15B C18B H18E 109.5
H18D C18B H18E 109.5
C15B C18B H18F 109.5
H18D C18B H18F 109.5
H18E C18B H18F 109.5
C15B C19B H19D 109.5
C15B C19B H19E 109.5
H19D C19B H19E 109.5
C15B C19B H19F 109.5
H19D C19B H19F 109.5
H19E C19B H19F 109.5
C22B C21B C26B 120.2(2)
C22B C21B C4B 130.3(2)
C26B C21B C4B 109.4(2)
C21B C22B C23B 118.3(3)
C21B C22B H22B 120.8
C23B C22B H22B 120.8
C24B C23B C22B 121.6(3)
C24B C23B H23B 119.2
C22B C23B H23B 119.2
C23B C24B C25B 120.0(2)
C23B C24B H24B 120.0
C25B C24B H24B 120.0
C24B C25B C26B 119.1(3)
C24B C25B H25B 120.4
C26B C25B H25B 120.4
C25B C26B C21B 120.7(2)
C25B C26B C36B 131.1(2)
C21B C26B C36B 108.1(2)
C32B C31B C36B 119.7(2)
C32B C31B C4B 132.1(2)
C36B C31B C4B 108.2(2)
C31B C32B C33B 119.1(2)
C31B C32B H32B 120.4
C33B C32B H32B 120.4
C34B C33B C32B 120.6(3)
C34B C33B H33B 119.7
C32B C33B H33B 119.7
C35B C34B C33B 120.7(2)
C35B C34B H34B 119.6
C33B C34B H34B 119.6
C34B C35B C36B 119.1(2)
C34B C35B H35B 120.4
C36B C35B H35B 120.4
C35B C36B C31B 120.8(2)
C35B C36B C26B 130.3(2)
C31B C36B C26B 108.9(2)

loop_
_geom_bond_atom_site_label_1
_geom_bond_atom_site_label_2
_geom_bond_distance
N1A C1A 1.515(3)
N1A C11A 1.550(3)
N1A C15A 1.553(3)
N1A H1A 0.96(2)
C1A C2A 1.525(3)
C1A H101 0.99
C1A H102 0.99
C2A C3A 1.502(3)
C2A H201 0.99
C2A H202 0.99
C3A C4A 1.337(3)
C3A H3A 0.95
C4A C31A 1.480(3)
C4A C21A 1.483(3)
C11A C16A 1.529(3)
C11A C17A 1.530(3)
C11A C12A 1.530(3)
C12A C13A 1.529(3)
C12A H12A 0.99
C12A H12B 0.99
C13A C14A 1.524(3)
C13A H13A 0.99
C13A H13B 0.99
C14A C15A 1.528(3)
C14A H14A 0.99
C14A H14B 0.99
C15A C19A 1.525(3)
C15A C18A 1.536(3)
C16A H16A 0.98
C16A H16B 0.98
C16A H16C 0.98
C17A H17A 0.98
C17A H17B 0.98
C17A H17C 0.98
C18A H18A 0.98
C18A H18B 0.98
C18A H18C 0.98
C19A H19A 0.98
C19A H19B 0.98
C19A H19C 0.98
C21A C22A 1.391(3)
C21A C26A 1.405(3)
C22A C23A 1.396(3)
C22A H22A 0.95
C23A C24A 1.386(3)
C23A H23A 0.95
C24A C25A 1.393(3)
C24A H24A 0.95
C25A C26A 1.394(3)
C25A H25A 0.95
C26A C36A 1.466(3)
C31A C32A 1.389(3)
C31A C36A 1.420(3)
C32A C33A 1.396(3)
C32A H32A 0.95
C33A C34A 1.390(3)
C33A H33A 0.95
C34A C35A 1.387(3)
C34A H34A 0.95
C35A C36A 1.387(3)
C35A H35A 0.95
O1 H1C 0.90(2)
O1 H1D 0.89(2)
N1B C1B 1.522(3)
N1B C15B 1.549(3)
N1B C11B 1.550(3)
N1B H1B 1.02(3)
C1B C2B 1.520(3)
C1B H111 0.99
C1B H112 0.99
C2B C3B 1.502(3)
C2B H211 0.99
C2B H212 0.99
C3B C4B 1.336(3)
C3B H3B 0.95
C4B C21B 1.480(3)
C4B C31B 1.490(3)
C11B C17B 1.521(4)
C11B C12B 1.530(3)
C11B C16B 1.533(3)
C12B C13B 1.516(4)
C12B H12C 0.99
C12B H12D 0.99
C13B C14B 1.525(4)
C13B H13C 0.99
C13B H13D 0.99
C14B C15B 1.529(4)
C14B H14C 0.99
C14B H14D 0.99
C15B C19B 1.516(4)
C15B C18B 1.532(4)
C16B H16D 0.98
C16B H16E 0.98
C16B H16F 0.98
C17B H17D 0.98
C17B H17E 0.98
C17B H17F 0.98
C18B H18D 0.98
C18B H18E 0.98
C18B H18F 0.98
C19B H19D 0.98
C19B H19E 0.98
C19B H19F 0.98
C21B C22B 1.394(4)
C21B C26B 1.401(3)
C22B C23B 1.397(3)
C22B H22B 0.95
C23B C24B 1.388(4)
C23B H23B 0.95
C24B C25B 1.390(4)
C24B H24B 0.95
C25B C26B 1.393(3)
C25B H25B 0.95
C26B C36B 1.468(4)
C31B C32B 1.387(3)
C31B C36B 1.411(3)
C32B C33B 1.395(3)
C32B H32B 0.95
C33B C34B 1.389(4)
C33B H33B 0.95
C34B C35B 1.382(4)
C34B H34B 0.95
C35B C36B 1.384(4)
C35B H35B 0.95

loop_
_geom_hbond_atom_site_label_D
_geom_hbond_atom_site_label_H
_geom_hbond_atom_site_label_A
_geom_hbond_site_symmetry_A
_geom_hbond_distance_DH
_geom_hbond_distance_HA
_geom_hbond_distance_DA
_geom_hbond_angle_DHA
N1A H1A Cl1A . 0.96(2) 2.15(2) 3.1042(18) 178.(2)
C1A H102 Cl1A 4_565 0.99 2.96 3.687(2) 130.7
C14A H14A Cl1A 2_546 0.99 2.94 3.799(2) 145.7
C16A H16C Cl1A . 0.98 2.78 3.611(2) 143.2
C18A H18A Cl1A 2_546 0.98 2.89 3.747(2) 146.7
C19A H19A Cl1A 2_546 0.98 2.73 3.616(2) 150.3
O1 H1C Cl1B 3_676 0.90(2) 2.17(3) 3.030(8) 160.(7)
O1 H1D Cl1B . 0.89(2) 2.24(2) 3.131(6) 178.(7)
N1B H1B Cl1B . 1.02(3) 2.15(3) 3.173(6) 173.(3)
N1B H1B Cl1C . 1.02(3) 2.19(3) 3.214(7) 179.(3)
C1B H111 Cl1B 4_575 0.99 2.82 3.779(7) 164.4
C1B H111 Cl1C 4_575 0.99 2.76 3.720(7) 163.7
C14B H14D Cl1B . 0.99 2.86 3.648(8) 137.3
C16B H16E Cl1B . 0.98 2.99 3.798(6) 141.1
C16B H16E Cl1C . 0.98 2.82 3.666(7) 145.3
C18B H18E Cl1B . 0.98 2.79 3.625(8) 143.4
C18B H18F Cl1C 4_575 0.98 2.99 3.929(8) 161.5
C19B H19E O1 2_645 0.98 2.48 3.376(5) 151.9

loop_
_geom_torsion_atom_site_label_1
_geom_torsion_atom_site_label_2
_geom_torsion_atom_site_label_3
_geom_torsion_atom_site_label_4
_geom_torsion
C11A N1A C1A C2A 119.6(2)
C15A N1A C1A C2A -105.6(2)
N1A C1A C2A C3A 172.91(17)
C1A C2A C3A C4A 157.1(2)
C2A C3A C4A C31A 0.8(4)
C2A C3A C4A C21A -173.7(2)
C1A N1A C11A C16A -59.4(2)
C15A N1A C11A C16A 168.09(17)
C1A N1A C11A C17A 61.1(2)
C15A N1A C11A C17A -71.3(2)
C1A N1A C11A C12A -175.91(17)
C15A N1A C11A C12A 51.6(2)
C16A C11A C12A C13A -168.35(17)
C17A C11A C12A C13A 71.0(2)
N1A C11A C12A C13A -53.0(2)
C11A C12A C13A C14A 57.7(2)
C12A C13A C14A C15A -58.2(2)
C13A C14A C15A C19A -69.6(2)
C13A C14A C15A C18A 169.86(18)
C13A C14A C15A N1A 54.0(2)
C1A N1A C15A C19A -62.2(2)
C11A N1A C15A C19A 70.6(2)
C1A N1A C15A C14A 175.08(15)
C11A N1A C15A C14A -52.1(2)
C1A N1A C15A C18A 58.5(2)
C11A N1A C15A C18A -168.69(16)
C3A C4A C21A C22A -7.3(4)
C31A C4A C21A C22A 177.0(2)
C3A C4A C21A C26A 171.3(2)
C31A C4A C21A C26A -4.3(2)
C26A C21A C22A C23A -0.2(3)
C4A C21A C22A C23A 178.3(2)
C21A C22A C23A C24A -0.1(3)
C22A C23A C24A C25A 0.5(3)
C23A C24A C25A C26A -0.6(3)
C24A C25A C26A C21A 0.2(3)
C24A C25A C26A C36A 178.8(2)
C22A C21A C26A C25A 0.1(3)
C4A C21A C26A C25A -178.65(18)
C22A C21A C26A C36A -178.71(18)
C4A C21A C26A C36A 2.5(2)
C3A C4A C31A C32A 11.2(4)
C21A C4A C31A C32A -173.5(2)
C3A C4A C31A C36A -170.7(2)
C21A C4A C31A C36A 4.6(2)
C36A C31A C32A C33A 0.9(3)
C4A C31A C32A C33A 178.8(2)
C31A C32A C33A C34A 0.7(3)
C32A C33A C34A C35A -0.9(3)
C33A C34A C35A C36A -0.5(3)
C34A C35A C36A C31A 2.2(3)
C34A C35A C36A C26A -174.8(2)
C32A C31A C36A C35A -2.4(3)
C4A C31A C36A C35A 179.25(18)
C32A C31A C36A C26A 175.21(18)
C4A C31A C36A C26A -3.2(2)
C25A C26A C36A C35A -1.0(4)
C21A C26A C36A C35A 177.7(2)
C25A C26A C36A C31A -178.3(2)
C21A C26A C36A C31A 0.4(2)
C15B N1B C1B C2B -114.4(2)
C11B N1B C1B C2B 110.0(2)
N1B C1B C2B C3B -170.7(2)
C1B C2B C3B C4B 167.6(3)
C2B C3B C4B C21B -177.4(2)
C2B C3B C4B C31B 1.3(4)
C1B N1B C11B C17B 60.0(3)
C15B N1B C11B C17B -74.1(3)
C1B N1B C11B C12B -175.69(19)
C15B N1B C11B C12B 50.1(3)
C1B N1B C11B C16B -60.7(2)
C15B N1B C11B C16B 165.1(2)
C17B C11B C12B C13B 73.2(3)
C16B C11B C12B C13B -166.1(2)
N1B C11B C12B C13B -51.7(3)
C11B C12B C13B C14B 57.7(3)
C12B C13B C14B C15B -60.4(3)
C13B C14B C15B C19B -66.9(3)
C13B C14B C15B C18B 171.6(2)
C13B C14B C15B N1B 57.1(3)
C1B N1B C15B C19B -62.7(3)
C11B N1B C15B C19B 71.1(3)
C1B N1B C15B C14B 173.3(2)
C11B N1B C15B C14B -52.9(3)
C1B N1B C15B C18B 57.5(3)
C11B N1B C15B C18B -168.7(2)
C3B C4B C21B C22B 2.6(4)
C31B C4B C21B C22B -176.4(2)
C3B C4B C21B C26B 179.3(2)
C31B C4B C21B C26B 0.3(3)
C26B C21B C22B C23B -0.1(4)
C4B C21B C22B C23B 176.4(2)
C21B C22B C23B C24B 0.3(4)
C22B C23B C24B C25B -0.4(4)
C23B C24B C25B C26B 0.1(4)
C24B C25B C26B C21B 0.2(4)
C24B C25B C26B C36B -176.5(2)
C22B C21B C26B C25B -0.2(4)
C4B C21B C26B C25B -177.3(2)
C22B C21B C26B C36B 177.1(2)
C4B C21B C26B C36B 0.0(3)
C3B C4B C31B C32B -0.3(4)
C21B C4B C31B C32B 178.6(2)
C3B C4B C31B C36B -179.5(3)
C21B C4B C31B C36B -0.6(2)
C36B C31B C32B C33B 1.3(4)
C4B C31B C32B C33B -177.7(2)
C31B C32B C33B C34B -1.1(4)
C32B C33B C34B C35B 0.4(4)
C33B C34B C35B C36B 0.1(4)
C34B C35B C36B C31B 0.1(4)
C34B C35B C36B C26B 177.4(2)
C32B C31B C36B C35B -0.8(3)
C4B C31B C36B C35B 178.4(2)
C32B C31B C36B C26B -178.7(2)
C4B C31B C36B C26B 0.6(3)
C25B C26B C36B C35B -1.0(4)
C21B C26B C36B C35B -177.9(2)
C25B C26B C36B C31B 176.6(2)
C21B C26B C36B C31B -0.4(3)
